data_4037261
loop_
_publ_author_name
'Miles, William H.'
'Robinson, Michael J.'
'Lessard, Samantha G.'
'Thamattoor, Dasan M.'

_publ_section_title
;
 Through-Space Shielding Effects of Metal-Complexed Phenyl Rings.
;
_journal_issue 22
_journal_name_full 'The Journal of organic chemistry'
_journal_page_first 10791
_journal_page_last 10801
_journal_paper_doi 10.1021/acs.joc.6b01858
_journal_volume 81
_journal_year 2016
_chemical_formula_moiety 'C21 H16 Cr O4'
_chemical_formula_sum 'C21 H16 Cr O4'
_chemical_formula_weight 384.34
_chemical_name_common BillMilesOMe
_space_group_crystal_system monoclinic
_space_group_IT_number 14
_space_group_name_Hall '-P 2ybc'
_space_group_name_H-M_alt 'P 1 21/c 1'
_atom_sites_solution_hydrogens geom
_cell_angle_alpha 90
_cell_angle_beta 100.0500(10)
_cell_angle_gamma 90
_cell_formula_units_Z 4
_cell_length_a 13.5083(10)
_cell_length_b 7.7384(6)
_cell_length_c 16.8191(13)
_cell_measurement_reflns_used 8186
_cell_measurement_temperature 173.(2)
_cell_measurement_theta_max 26.3537
_cell_measurement_theta_min 2.6321
_cell_volume 1731.2(2)
_computing_cell_refinement 'SAINT V8.34A (Bruker AXS Inc., 2013)'
_computing_data_reduction 'SAINT V8.34A (Bruker AXS Inc., 2013)'
_computing_structure_refinement 'SHELXL-2014/6 (Sheldrick, 2014)'
_diffrn_ambient_temperature 173.(2)
_diffrn_detector_area_resol_mean 8.3660
_diffrn_measured_fraction_theta_full 0.998
_diffrn_measured_fraction_theta_max 0.998
_diffrn_measurement_device_type 'CCD area detector'
_diffrn_measurement_method 'phi and omega scans'
_diffrn_radiation_monochromator graphite
_diffrn_radiation_type MoK\a
_diffrn_radiation_wavelength 0.71073
_diffrn_reflns_av_R_equivalents 0.0170
_diffrn_reflns_av_unetI/netI 0.0144
_diffrn_reflns_limit_h_max 15
_diffrn_reflns_limit_h_min -16
_diffrn_reflns_limit_k_max 9
_diffrn_reflns_limit_k_min -9
_diffrn_reflns_limit_l_max 21
_diffrn_reflns_limit_l_min -21
_diffrn_reflns_number 14061
_diffrn_reflns_theta_full 26.39
_diffrn_reflns_theta_max 26.39
_diffrn_reflns_theta_min 1.53
_exptl_absorpt_coefficient_mu 0.684
_exptl_absorpt_correction_T_max 0.90
_exptl_absorpt_correction_T_min 0.78
_exptl_absorpt_correction_type multi-scan
_exptl_absorpt_process_details 'SADABS V2014/4 (Bruker AXS Inc.)'
_exptl_crystal_colour yellow
_exptl_crystal_density_diffrn 1.475
_exptl_crystal_density_method 'not measured'
_exptl_crystal_description plate
_exptl_crystal_F_000 792
_exptl_crystal_size_max 0.460
_exptl_crystal_size_mid 0.330
_exptl_crystal_size_min 0.150
_refine_diff_density_max 0.331
_refine_diff_density_min -0.183
_refine_ls_extinction_method none
_refine_ls_goodness_of_fit_ref 1.048
_refine_ls_hydrogen_treatment constr
_refine_ls_matrix_type full
_refine_ls_number_parameters 237
_refine_ls_number_reflns 3541
_refine_ls_number_restraints 0
_refine_ls_restrained_S_all 1.048
_refine_ls_R_factor_all 0.0354
_refine_ls_R_factor_gt 0.0331
_refine_ls_shift/su_max 0.001
_refine_ls_shift/su_mean 0.000
_refine_ls_structure_factor_coef Fsqd
_refine_ls_weighting_details 'w=1/[\s^2^(Fo^2^)+(0.0634P)^2^+0.5865P] where P=(Fo^2^+2Fc^2^)/3'
_refine_ls_weighting_scheme calc
_refine_ls_wR_factor_gt 0.0948
_refine_ls_wR_factor_ref 0.0972
_reflns_number_gt 3272
_reflns_number_total 3541
_reflns_threshold_expression 'I > 2\s(I)'
_cod_data_source_file jo6b01858_si_002.cif
_cod_data_source_block 1c-Cr
_cod_database_code 4037261

loop_
_space_group_symop_operation_xyz
'x, y, z'
'-x, y+1/2, -z+1/2'
'-x, -y, -z'
'x, -y-1/2, z-1/2'

loop_
_atom_site_type_symbol
_atom_site_label
_atom_site_fract_x
_atom_site_fract_y
_atom_site_fract_z
_atom_site_U_iso_or_equiv
_atom_site_adp_type
_atom_site_calc_flag
_atom_site_refinement_flags_adp
_atom_site_refinement_flags_posn
_atom_site_occupancy
Cr Cr1 0.69308(2) 0.22167(3) 0.06533(2) 0.02426(11) Uani d . . 1
O O1 0.62932(11) -0.13403(18) 0.00630(8) 0.0484(4) Uani d . . 1
O O2 0.53049(9) 0.04031(16) 0.16970(7) 0.0352(3) Uani d . . 1
O O3 0.62256(13) 0.3760(2) -0.09823(8) 0.0591(4) Uani d . . 1
O O4 0.89004(11) 0.1734(2) 0.01016(11) 0.0598(4) Uani d . . 1
C C1 0.65349(13) 0.0036(2) 0.02720(10) 0.0329(4) Uani d . . 1
C C2 0.60051(12) 0.1617(2) 0.16400(9) 0.0271(3) Uani d . . 1
C C3 0.56372(14) -0.1193(2) 0.20881(12) 0.0391(4) Uani d . . 1
H H3 0.6124 -0.1746 0.1801 0.059 Uiso calc U R 1
H H2 0.5059 -0.1961 0.2083 0.059 Uiso calc U R 1
H H1 0.5955 -0.0963 0.2648 0.059 Uiso calc U R 1
C C4 0.70432(12) 0.1412(2) 0.19415(9) 0.0276(3) Uani d . . 1
H H16 0.7294 0.0351 0.218 0.033 Uiso calc U R 1
C C5 0.77012(12) 0.2804(2) 0.18832(9) 0.0264(3) Uani d . . 1
H H4 0.8399 0.2664 0.2081 0.032 Uiso calc U R 1
C C6 0.73474(11) 0.4400(2) 0.15383(9) 0.0247(3) Uani d . . 1
C C7 0.63266(11) 0.4513(2) 0.11746(9) 0.0263(3) Uani d . . 1
H H6 0.6087 0.5534 0.0891 0.032 Uiso calc U R 1
C C8 0.56525(12) 0.3132(2) 0.12245(10) 0.0283(3) Uani d . . 1
H H5 0.4966 0.323 0.0979 0.034 Uiso calc U R 1
C C9 0.80431(11) 0.5915(2) 0.15618(9) 0.0248(3) Uani d . . 1
C C10 0.84351(12) 0.6288(2) 0.08810(9) 0.0306(3) Uani d . . 1
H H15 0.8234 0.561 0.041 0.037 Uiso calc U R 1
C C11 0.91271(14) 0.7647(2) 0.08599(11) 0.0336(4) Uani d . . 1
H H7 0.9385 0.7883 0.038 0.04 Uiso calc U R 1
C C12 0.94202(12) 0.8615(2) 0.15335(10) 0.0321(4) Uani d . . 1
H H14 0.9894 0.9517 0.1523 0.038 Uiso calc U R 1
C C13 0.90341(11) 0.8306(2) 0.22498(10) 0.0280(3) Uani d . . 1
C C14 0.93408(13) 0.9378(2) 0.29327(11) 0.0371(4) Uani d . . 1
H H8 0.9824 1.026 0.2908 0.045 Uiso calc U R 1
C C15 0.89585(15) 0.9168(3) 0.36193(12) 0.0472(5) Uani d . . 1
H H9 0.9169 0.9896 0.4072 0.057 Uiso calc U R 1
C C16 0.82450(16) 0.7858(3) 0.36529(11) 0.0430(5) Uani d . . 1
H H10 0.797 0.7738 0.4133 0.052 Uiso calc U R 1
C C17 0.79275(12) 0.6744(2) 0.30242(10) 0.0314(3) Uani d . . 1
C C18 0.71670(16) 0.5401(3) 0.31721(11) 0.0450(5) Uani d . . 1
H H11 0.748 0.4255 0.3206 0.068 Uiso calc U R 1
H H12 0.6593 0.542 0.2726 0.068 Uiso calc U R 1
H H13 0.6935 0.5658 0.368 0.068 Uiso calc U R 1
C C19 0.83192(11) 0.6941(2) 0.22831(9) 0.0248(3) Uani d . . 1
C C20 0.64876(14) 0.3155(2) -0.03544(11) 0.0365(4) Uani d . . 1
C C21 0.81507(14) 0.1894(2) 0.03264(11) 0.0353(4) Uani d . . 1

loop_
_atom_site_aniso_label
_atom_site_aniso_U_11
_atom_site_aniso_U_22
_atom_site_aniso_U_33
_atom_site_aniso_U_12
_atom_site_aniso_U_13
_atom_site_aniso_U_23
Cr1 0.02316(16) 0.02463(17) 0.02533(16) 0.00066(9) 0.00522(11) -0.00141(9)
O1 0.0683(9) 0.0336(7) 0.0433(7) -0.0118(6) 0.0096(7) -0.0095(6)
O2 0.0283(6) 0.0325(6) 0.0466(7) -0.0064(5) 0.0117(5) 0.0004(5)
O3 0.0799(11) 0.0572(9) 0.0356(7) 0.0111(8) -0.0026(7) 0.0093(7)
O4 0.0448(8) 0.0650(10) 0.0795(11) 0.0114(7) 0.0382(8) 0.0147(9)
C1 0.0367(9) 0.0346(9) 0.0289(8) -0.0016(7) 0.0092(7) -0.0023(7)
C2 0.0258(7) 0.0279(8) 0.0294(8) -0.0030(6) 0.0096(6) -0.0038(6)
C3 0.0433(10) 0.0313(9) 0.0449(10) -0.0104(7) 0.0141(8) 0.0018(7)
C4 0.0287(8) 0.0261(8) 0.0283(7) -0.0007(6) 0.0058(6) 0.0029(6)
C5 0.0225(8) 0.0297(8) 0.0264(8) -0.0013(6) 0.0024(6) 0.0018(6)
C6 0.0250(7) 0.0269(7) 0.0224(7) -0.0020(6) 0.0048(5) -0.0030(6)
C7 0.0268(8) 0.0253(7) 0.0270(7) 0.0033(6) 0.0049(6) -0.0020(6)
C8 0.0215(7) 0.0317(8) 0.0322(8) 0.0012(6) 0.0060(6) -0.0044(6)
C9 0.0225(7) 0.0248(7) 0.0270(7) 0.0002(6) 0.0036(5) 0.0025(6)
C10 0.0335(8) 0.0317(8) 0.0267(8) -0.0013(7) 0.0057(6) 0.0012(6)
C11 0.0317(9) 0.0380(9) 0.0330(9) -0.0018(7) 0.0103(7) 0.0094(7)
C12 0.0241(7) 0.0284(8) 0.0435(9) -0.0030(6) 0.0054(7) 0.0083(7)
C13 0.0216(7) 0.0259(7) 0.0355(8) 0.0006(6) 0.0020(6) 0.0016(6)
C14 0.0294(8) 0.0338(9) 0.0453(10) -0.0087(7) -0.0012(7) -0.0040(7)
C15 0.0493(11) 0.0497(11) 0.0404(10) -0.0137(9) 0.0017(8) -0.0158(8)
C16 0.0461(11) 0.0539(12) 0.0298(9) -0.0098(9) 0.0089(8) -0.0084(8)
C17 0.0299(8) 0.0359(8) 0.0280(8) -0.0038(7) 0.0044(6) -0.0014(7)
C18 0.0541(11) 0.0525(12) 0.0330(9) -0.0183(9) 0.0202(8) -0.0067(8)
C19 0.0198(7) 0.0256(7) 0.0279(7) 0.0007(6) 0.0017(6) 0.0010(6)
C20 0.0421(10) 0.0342(9) 0.0331(9) 0.0037(8) 0.0065(7) -0.0026(7)
C21 0.0359(9) 0.0327(9) 0.0393(9) 0.0024(7) 0.0126(7) 0.0044(7)

loop_
_atom_type_symbol
_atom_type_description
_atom_type_scat_dispersion_real
_atom_type_scat_dispersion_imag
_atom_type_scat_source
C C 0.0033 0.0016 'International Tables Vol C Tables 4.2.6.8 and 6.1.1.4'
H H 0.0000 0.0000 'International Tables Vol C Tables 4.2.6.8 and 6.1.1.4'
O O 0.0106 0.0060 'International Tables Vol C Tables 4.2.6.8 and 6.1.1.4'
Cr Cr 0.3209 0.6236 'International Tables Vol C Tables 4.2.6.8 and 6.1.1.4'

loop_
_geom_angle_atom_site_label_1
_geom_angle_atom_site_label_2
_geom_angle_atom_site_label_3
_geom_angle
C21 Cr1 C20 86.74(8)
C21 Cr1 C1 89.56(8)
C20 Cr1 C1 90.73(8)
C21 Cr1 C5 90.44(7)
C20 Cr1 C5 143.98(7)
C1 Cr1 C5 125.18(7)
C21 Cr1 C7 129.90(7)
C20 Cr1 C7 87.98(7)
C1 Cr1 C7 140.31(7)
C5 Cr1 C7 66.74(6)
C21 Cr1 C8 165.99(7)
C20 Cr1 C8 96.84(7)
C1 Cr1 C8 103.89(7)
C5 Cr1 C8 78.69(6)
C7 Cr1 C8 37.24(6)
C21 Cr1 C4 109.79(7)
C20 Cr1 C4 163.11(7)
C1 Cr1 C4 92.79(7)
C5 Cr1 C4 37.13(6)
C7 Cr1 C4 78.80(6)
C8 Cr1 C4 66.29(6)
C21 Cr1 C6 99.51(7)
C20 Cr1 C6 108.35(7)
C1 Cr1 C6 159.19(7)
C5 Cr1 C6 36.95(5)
C7 Cr1 C6 36.86(5)
C8 Cr1 C6 66.50(6)
C4 Cr1 C6 66.55(6)
C21 Cr1 C2 144.83(7)
C20 Cr1 C2 127.88(7)
C1 Cr1 C2 84.56(6)
C5 Cr1 C2 65.70(6)
C7 Cr1 C2 65.67(6)
C8 Cr1 C2 36.14(6)
C4 Cr1 C2 36.38(6)
C6 Cr1 C2 77.22(5)
C2 O2 C3 117.74(13)
O1 C1 Cr1 177.55(15)
O2 C2 C8 115.83(14)
O2 C2 C4 124.08(15)
C8 C2 C4 120.04(14)
O2 C2 Cr1 132.09(11)
C8 C2 Cr1 69.60(9)
C4 C2 Cr1 69.53(8)
O2 C3 H3 109.5
O2 C3 H2 109.5
H3 C3 H2 109.5
O2 C3 H1 109.5
H3 C3 H1 109.5
H2 C3 H1 109.5
C5 C4 C2 119.14(14)
C5 C4 Cr1 69.93(9)
C2 C4 Cr1 74.08(9)
C5 C4 H16 120.4
C2 C4 H16 120.4
Cr1 C4 H16 127.5
C4 C5 C6 121.61(14)
C4 C5 Cr1 72.94(9)
C6 C5 Cr1 73.92(9)
C4 C5 H4 119.2
C6 C5 H4 119.2
Cr1 C5 H4 125.8
C7 C6 C5 117.89(14)
C7 C6 C9 121.60(14)
C5 C6 C9 120.51(13)
C7 C6 Cr1 69.40(9)
C5 C6 Cr1 69.13(9)
C9 C6 Cr1 133.30(10)
C6 C7 C8 121.16(14)
C6 C7 Cr1 73.74(9)
C8 C7 Cr1 72.61(9)
C6 C7 H6 119.4
C8 C7 H6 119.4
Cr1 C7 H6 126.1
C2 C8 C7 119.59(14)
C2 C8 Cr1 74.26(9)
C7 C8 Cr1 70.15(9)
C2 C8 H5 120.2
C7 C8 H5 120.2
Cr1 C8 H5 127.4
C10 C9 C19 120.27(14)
C10 C9 C6 118.28(14)
C19 C9 C6 121.43(13)
C9 C10 C11 122.07(15)
C9 C10 H15 119.0
C11 C10 H15 119.0
C12 C11 C10 119.19(15)
C12 C11 H7 120.4
C10 C11 H7 120.4
C11 C12 C13 121.37(15)
C11 C12 H14 119.3
C13 C12 H14 119.3
C12 C13 C14 119.47(15)
C12 C13 C19 120.46(15)
C14 C13 C19 120.06(15)
C15 C14 C13 121.27(16)
C15 C14 H8 119.4
C13 C14 H8 119.4
C14 C15 C16 119.11(17)
C14 C15 H9 120.4
C16 C15 H9 120.4
C17 C16 C15 123.06(18)
C17 C16 H10 118.5
C15 C16 H10 118.5
C16 C17 C19 119.05(16)
C16 C17 C18 115.75(16)
C19 C17 C18 125.19(15)
C17 C18 H11 109.5
C17 C18 H12 109.5
H11 C18 H12 109.5
C17 C18 H13 109.5
H11 C18 H13 109.5
H12 C18 H13 109.5
C13 C19 C9 116.62(14)
C13 C19 C17 117.42(14)
C9 C19 C17 125.94(14)
O3 C20 Cr1 178.76(19)
O4 C21 Cr1 177.59(17)

loop_
_geom_bond_atom_site_label_1
_geom_bond_atom_site_label_2
_geom_bond_distance
Cr1 C21 1.8428(18)
Cr1 C20 1.8450(18)
Cr1 C1 1.8507(18)
Cr1 C5 2.1949(16)
Cr1 C7 2.2009(15)
Cr1 C8 2.2329(16)
Cr1 C4 2.2339(15)
Cr1 C6 2.2572(15)
Cr1 C2 2.2930(15)
O1 C1 1.151(2)
O2 C2 1.3483(19)
O2 C3 1.434(2)
O3 C20 1.153(2)
O4 C21 1.148(2)
C2 C8 1.405(2)
C2 C4 1.414(2)
C3 H3 0.98
C3 H2 0.98
C3 H1 0.98
C4 C5 1.410(2)
C4 H16 0.95
C5 C6 1.412(2)
C5 H4 0.95
C6 C7 1.410(2)
C6 C9 1.498(2)
C7 C8 1.416(2)
C7 H6 0.95
C8 H5 0.95
C9 C10 1.373(2)
C9 C19 1.444(2)
C10 C11 1.412(2)
C10 H15 0.95
C11 C12 1.358(3)
C11 H7 0.95
C12 C13 1.414(2)
C12 H14 0.95
C13 C14 1.419(2)
C13 C19 1.439(2)
C14 C15 1.354(3)
C14 H8 0.95
C15 C16 1.407(3)
C15 H9 0.95
C16 C17 1.374(2)
C16 H10 0.95
C17 C19 1.445(2)
C17 C18 1.512(2)
C18 H11 0.98
C18 H12 0.98
C18 H13 0.98

loop_
_geom_hbond_atom_site_label_D
_geom_hbond_atom_site_label_H
_geom_hbond_atom_site_label_A
_geom_hbond_site_symmetry_A
_geom_hbond_distance_DH
_geom_hbond_distance_HA
_geom_hbond_distance_DA
_geom_hbond_angle_DHA
C8 H5 O1 3_655 0.95 2.66 3.396(2) 135.0
C8 H5 O1 3_655 0.95 2.66 3.396(2) 135.0

loop_
_geom_torsion_atom_site_label_1
_geom_torsion_atom_site_label_2
_geom_torsion_atom_site_label_3
_geom_torsion_atom_site_label_4
_geom_torsion
C3 O2 C2 C8 177.56(14)
C3 O2 C2 C4 0.0(2)
C3 O2 C2 Cr1 92.41(17)
O2 C2 C4 C5 -176.89(14)
C8 C2 C4 C5 5.6(2)
Cr1 C2 C4 C5 55.43(13)
O2 C2 C4 Cr1 127.68(15)
C8 C2 C4 Cr1 -49.78(13)
C2 C4 C5 C6 0.6(2)
Cr1 C4 C5 C6 58.06(13)
C2 C4 C5 Cr1 -57.46(13)
C4 C5 C6 C7 -6.5(2)
Cr1 C5 C6 C7 51.10(12)
C4 C5 C6 C9 173.56(14)
Cr1 C5 C6 C9 -128.85(13)
C4 C5 C6 Cr1 -57.59(14)
C5 C6 C7 C8 6.3(2)
C9 C6 C7 C8 -173.72(14)
Cr1 C6 C7 C8 57.30(13)
C5 C6 C7 Cr1 -50.98(13)
C9 C6 C7 Cr1 128.98(13)
O2 C2 C8 C7 176.53(13)
C4 C2 C8 C7 -5.8(2)
Cr1 C2 C8 C7 -55.55(13)
O2 C2 C8 Cr1 -127.92(13)
C4 C2 C8 Cr1 49.75(13)
C6 C7 C8 C2 -0.3(2)
Cr1 C7 C8 C2 57.55(13)
C6 C7 C8 Cr1 -57.84(13)
C7 C6 C9 C10 -79.79(19)
C5 C6 C9 C10 100.16(18)
Cr1 C6 C9 C10 10.9(2)
C7 C6 C9 C19 101.65(17)
C5 C6 C9 C19 -78.40(19)
Cr1 C6 C9 C19 -167.66(11)
C19 C9 C10 C11 1.1(2)
C6 C9 C10 C11 -177.43(15)
C9 C10 C11 C12 0.3(3)
C10 C11 C12 C13 -1.1(3)
C11 C12 C13 C14 -178.33(16)
C11 C12 C13 C19 0.3(2)
C12 C13 C14 C15 177.38(18)
C19 C13 C14 C15 -1.3(3)
C13 C14 C15 C16 0.1(3)
C14 C15 C16 C17 1.4(3)
C15 C16 C17 C19 -1.7(3)
C15 C16 C17 C18 179.20(19)
C12 C13 C19 C9 1.1(2)
C14 C13 C19 C9 179.73(14)
C12 C13 C19 C17 -177.65(15)
C14 C13 C19 C17 1.0(2)
C10 C9 C19 C13 -1.8(2)
C6 C9 C19 C13 176.75(13)
C10 C9 C19 C17 176.81(15)
C6 C9 C19 C17 -4.7(2)
C16 C17 C19 C13 0.4(2)
C18 C17 C19 C13 179.47(17)
C16 C17 C19 C9 -178.17(16)
C18 C17 C19 C9 0.9(3)
